data_7021033
loop_
_publ_author_name
'Bojan, R. Vilma'
'Czerwieniec, Rafal'
'Laguna, Antonio'
'Lasanta, Tania'
'L\'opez-de-Luzuriaga, Jos\'e M'
'Monge, Miguel'
'Olmos, M. Elena'
'Yersin, Harmut'

_publ_section_title
;
 Luminescent gold-silver complexes derived from neutral
 bis(perfluoroaryl)diphosphine gold(i) precursors.
;
_journal_issue 12
_journal_name_full 'Dalton transactions (Cambridge, England : 2003)'
_journal_page_first 4267
_journal_page_last 4277
_journal_paper_doi 10.1039/c2dt32973e
_journal_volume 42
_journal_year 2013
_chemical_compound_source 'synthesis as described'
_chemical_formula_moiety 'C54 H24 Au2 Br2 F16 P2'
_chemical_formula_sum 'C54 H24 Au2 Br2 F16 P2'
_chemical_formula_weight 1592.43
_chemical_name_common 'TLC245 (CH2Cl2/hexane)'
_chemical_name_systematic
;
?
;
_space_group_IT_number 14
_symmetry_cell_setting monoclinic
_symmetry_Int_Tables_number 14
_symmetry_space_group_name_Hall '-P 2yn'
_symmetry_space_group_name_H-M 'P 1 21/n 1'
_atom_sites_solution_hydrogens geom
_atom_sites_solution_primary Patterson
_atom_sites_solution_secondary difmap
_audit_conform_dict_location ftp://ftp.iucr.org/pub/cif_core.dic
_audit_conform_dict_name cif_core.dic
_audit_conform_dict_version 2.3
_audit_creation_date 2011-04-11T12:05:50-00:00
_audit_creation_method 'WinGX routine CIF_UPDATE'
_cell_angle_alpha 90
_cell_angle_beta 99.9010(10)
_cell_angle_gamma 90
_cell_formula_units_Z 8
_cell_length_a 15.3232(3)
_cell_length_b 17.5150(5)
_cell_length_c 37.5226(9)
_cell_measurement_reflns_used 22331
_cell_measurement_temperature 120(2)
_cell_measurement_theta_max 27.5
_cell_measurement_theta_min 5.1
_cell_measurement_wavelength 0.71073
_cell_volume 9920.5(4)
_computing_cell_refinement 'HKL Scalepack (Otwinowski & Minor 1997)'
_computing_data_collection 'Collect (Bruker AXS BV, 1997-2004)'
_computing_data_reduction 'HKL Denzo and Scalepack (Otwinowski & Minor 1'
_computing_molecular_graphics 'Ortep-3 for Windows (Farrugia, 1997)'
_computing_publication_material 'WinGX publication routines (Farrugia, 1999)'
_computing_structure_refinement 'SHELXL-97 (Sheldrick, 1997)'
_computing_structure_solution 'SHELXS-86 (Sheldrick, 1986)'
_diffrn_ambient_temperature 120(2)
_diffrn_detector 'CCD plate'
_diffrn_detector_area_resol_mean 9
_diffrn_measured_fraction_theta_full 0.942
_diffrn_measured_fraction_theta_max 0.942
_diffrn_measurement_device '95mm CCD camera on \k-goniostat'
_diffrn_measurement_device_type KappaCCD
_diffrn_measurement_method 'CCD rotation images, thick slices'
_diffrn_orient_matrix_type 'by Bruker AXS Collect from scalepack cell'
_diffrn_orient_matrix_UB_11 0.372801E-1
_diffrn_orient_matrix_UB_12 -0.139088E-1
_diffrn_orient_matrix_UB_13 -0.184341E-1
_diffrn_orient_matrix_UB_21 0.511734E-1
_diffrn_orient_matrix_UB_22 0.282734E-1
_diffrn_orient_matrix_UB_23 0.14189E-1
_diffrn_orient_matrix_UB_31 0.194978E-1
_diffrn_orient_matrix_UB_32 -0.476117E-1
_diffrn_orient_matrix_UB_33 0.138111E-1
_diffrn_radiation_monochromator graphite
_diffrn_radiation_probe x-ray
_diffrn_radiation_type MoK\a
_diffrn_radiation_wavelength 0.71073
_diffrn_reflns_av_R_equivalents 0.0701
_diffrn_reflns_av_unetI/netI 0.0564
_diffrn_reflns_limit_h_max 20
_diffrn_reflns_limit_h_min -19
_diffrn_reflns_limit_k_max 22
_diffrn_reflns_limit_k_min -21
_diffrn_reflns_limit_l_max 49
_diffrn_reflns_limit_l_min -50
_diffrn_reflns_number 124465
_diffrn_reflns_theta_full 28.28
_diffrn_reflns_theta_max 28.28
_diffrn_reflns_theta_min 5.1
_diffrn_source 'Enraf Nonius FR590'
_exptl_absorpt_coefficient_mu 7.683
_exptl_absorpt_correction_T_max 0.1832
_exptl_absorpt_correction_T_min 0.0603
_exptl_absorpt_correction_type multi-scan
_exptl_absorpt_process_details
;
[c.f. r.h. blessing, acta cryst. (1995), a51, 33-38]
;
_exptl_crystal_colour colorless
_exptl_crystal_density_diffrn 2.132
_exptl_crystal_density_method 'not measured'
_exptl_crystal_description block
_exptl_crystal_F_000 6000
_exptl_crystal_size_max 0.3
_exptl_crystal_size_mid 0.28
_exptl_crystal_size_min 0.2
_refine_diff_density_max 4.599
_refine_diff_density_min -2.779
_refine_diff_density_rms 0.215
_refine_ls_extinction_method none
_refine_ls_goodness_of_fit_ref 1.197
_refine_ls_hydrogen_treatment riding
_refine_ls_matrix_type full
_refine_ls_number_parameters 1369
_refine_ls_number_reflns 23182
_refine_ls_number_restraints 332
_refine_ls_restrained_S_all 1.19
_refine_ls_R_factor_all 0.0937
_refine_ls_R_factor_gt 0.0637
_refine_ls_shift/su_max 0.001
_refine_ls_shift/su_mean 0
_refine_ls_structure_factor_coef Fsqd
_refine_ls_weighting_details 'calc w=1/[\s^2^(Fo^2^)+(0.0000P)^2^+203.8030P] where P=(Fo^2^+2Fc^2^)/3'
_refine_ls_weighting_scheme calc
_refine_ls_wR_factor_gt 0.1177
_refine_ls_wR_factor_ref 0.1259
_reflns_number_gt 17669
_reflns_number_total 23182
_reflns_threshold_expression >2sigma(I)
_cod_data_source_file c2dt32973e.txt
_cod_data_source_block tlc245
_cod_depositor_comments
;
The following automatic conversions were performed:

'_symmetry_cell_setting' value 'Monoclinic' changed to 'monoclinic'
according to /home/saulius/struct/CIF-dictionaries/cif_core.dic
dictionary named 'cif_core.dic' version 2.4.2 from 2011-04-26.

Automatic conversion script
Id: cif_fix_values 1891 2012-01-12 08:04:46Z andrius 
;
_cod_original_sg_symbol_H-M P21/n
_cod_database_code 7021033

loop_
_symmetry_equiv_pos_as_xyz
'x, y, z'
'-x+1/2, y+1/2, -z+1/2'
'-x, -y, -z'
'x-1/2, -y-1/2, z-1/2'

loop_
_atom_site_label
_atom_site_type_symbol
_atom_site_fract_x
_atom_site_fract_y
_atom_site_fract_z
_atom_site_U_iso_or_equiv
_atom_site_adp_type
_atom_site_occupancy
_atom_site_symmetry_multiplicity
_atom_site_calc_flag
_atom_site_refinement_flags
Au1 Au 0.56382(2) 0.62128(2) 0.150827(10) 0.02047(8) Uani 1 1 d .
Au2 Au 0.65530(3) 0.53524(2) 0.101052(10) 0.02498(9) Uani 1 1 d .
Au3 Au 0.34988(2) 0.11996(2) 0.150969(10) 0.02102(8) Uani 1 1 d .
Au4 Au 0.21808(2) 0.02665(2) 0.103220(10) 0.02258(9) Uani 1 1 d .
C1 C 0.6518(6) 0.7092(5) 0.1654(3) 0.0206(18) Uani 1 1 d U
C2 C 0.7240(6) 0.7075(5) 0.1928(2) 0.0200(18) Uani 1 1 d U
C3 C 0.7797(6) 0.7694(6) 0.2015(2) 0.0219(19) Uani 1 1 d U
C4 C 0.7644(6) 0.8376(6) 0.1830(2) 0.0201(17) Uani 1 1 d U
C5 C 0.6921(6) 0.8399(6) 0.1550(2) 0.0211(18) Uani 1 1 d U
C6 C 0.6380(6) 0.7767(6) 0.1470(2) 0.0206(18) Uani 1 1 d U
F1 F 0.7440(4) 0.6431(3) 0.21238(16) 0.0336(14) Uani 1 1 d U
F2 F 0.8515(4) 0.7621(3) 0.22792(15) 0.0310(14) Uani 1 1 d U
F3 F 0.6716(4) 0.9056(3) 0.13689(15) 0.0257(12) Uani 1 1 d U
F4 F 0.5686(4) 0.7840(3) 0.11956(16) 0.0298(13) Uani 1 1 d U
C11 C 0.8213(6) 0.9070(6) 0.1923(3) 0.0221(18) Uani 1 1 d U
C12 C 0.8363(6) 0.9359(6) 0.2275(3) 0.0227(19) Uani 1 1 d U
C13 C 0.8869(6) 1.0008(6) 0.2359(3) 0.026(2) Uani 1 1 d U
C14 C 0.9199(7) 1.0408(6) 0.2099(3) 0.032(2) Uani 1 1 d U
C15 C 0.9051(7) 1.0128(7) 0.1750(3) 0.033(2) Uani 1 1 d U
C16 C 0.8572(6) 0.9467(6) 0.1666(3) 0.025(2) Uani 1 1 d U
F5 F 0.8016(4) 0.9020(4) 0.25341(15) 0.0347(15) Uani 1 1 d U
F6 F 0.8998(4) 1.0258(4) 0.27032(16) 0.0397(16) Uani 1 1 d U
Br1 Br 0.99001(9) 1.12880(8) 0.22061(4) 0.0500(3) Uani 1 1 d .
F7 F 0.9378(5) 1.0491(5) 0.14859(18) 0.052(2) Uani 1 1 d U
F8 F 0.8458(4) 0.9208(4) 0.13281(15) 0.0374(16) Uani 1 1 d U
C21 C 0.7010(7) 0.6358(6) 0.0835(3) 0.025(2) Uani 1 1 d U
C22 C 0.7792(7) 0.6674(7) 0.1025(3) 0.029(2) Uani 1 1 d U
C23 C 0.8143(6) 0.7366(6) 0.0946(3) 0.027(2) Uani 1 1 d U
C24 C 0.7748(6) 0.7798(6) 0.0652(3) 0.0262(19) Uani 1 1 d U
C25 C 0.6966(7) 0.7494(6) 0.0454(2) 0.025(2) Uani 1 1 d U
C26 C 0.6635(6) 0.6808(6) 0.0544(3) 0.0220(18) Uani 1 1 d U
F9 F 0.8224(4) 0.6297(4) 0.13196(17) 0.0389(15) Uani 1 1 d U
F10 F 0.8882(4) 0.7626(4) 0.11562(18) 0.0397(16) Uani 1 1 d U
F11 F 0.6541(4) 0.7887(4) 0.01683(15) 0.0361(15) Uani 1 1 d U
F12 F 0.5861(4) 0.6577(4) 0.03359(16) 0.0333(14) Uani 1 1 d U
C31 C 0.8065(7) 0.8563(7) 0.0578(3) 0.030(2) Uani 1 1 d U
C32 C 0.7544(7) 0.9210(7) 0.0567(3) 0.032(2) Uani 1 1 d U
C33 C 0.7838(9) 0.9950(8) 0.0512(3) 0.040(2) Uani 1 1 d U
C34 C 0.8677(10) 1.0048(9) 0.0459(4) 0.056(3) Uani 1 1 d U
C35 C 0.9218(8) 0.9443(9) 0.0466(4) 0.054(3) Uani 1 1 d U
C36 C 0.8938(8) 0.8698(8) 0.0522(3) 0.045(3) Uani 1 1 d U
F13 F 0.6710(4) 0.9137(4) 0.06210(17) 0.0362(15) Uani 1 1 d U
F14 F 0.7292(6) 1.0536(4) 0.0522(2) 0.060(2) Uani 1 1 d U
Br2 Br 0.90871(14) 1.10507(11) 0.03935(6) 0.0967(7) Uani 1 1 d .
F15 F 1.0064(6) 0.9507(6) 0.0410(3) 0.090(3) Uani 1 1 d U
F16 F 0.9476(5) 0.8105(5) 0.0522(2) 0.060(2) Uani 1 1 d U
P1 P 0.45459(16) 0.53324(15) 0.13518(6) 0.0203(5) Uani 1 1 d .
P2 P 0.63019(17) 0.41671(15) 0.12335(7) 0.0234(5) Uani 1 1 d .
C41 C 0.4776(6) 0.4423(6) 0.1586(2) 0.0230(19) Uani 1 1 d U
C42 C 0.5532(6) 0.3983(6) 0.1550(3) 0.023(2) Uani 1 1 d U
C43 C 0.5687(7) 0.3313(7) 0.1753(3) 0.033(2) Uani 1 1 d U
H43 H 0.6186 0.3025 0.1734 0.039 Uiso 1 1 calc R
C44 C 0.5132(7) 0.3063(6) 0.1980(3) 0.030(2) Uani 1 1 d U
H44 H 0.5247 0.2607 0.2106 0.036 Uiso 1 1 calc R
C45 C 0.4396(7) 0.3502(6) 0.2018(3) 0.030(2) Uani 1 1 d U
H45 H 0.4017 0.3346 0.2172 0.036 Uiso 1 1 calc R
C46 C 0.4233(7) 0.4174(6) 0.1822(3) 0.025(2) Uani 1 1 d U
H46 H 0.3744 0.4468 0.185 0.03 Uiso 1 1 calc R
C51 C 0.3542(7) 0.5689(6) 0.1488(3) 0.024(2) Uani 1 1 d U
C52 C 0.3604(7) 0.5997(6) 0.1832(3) 0.030(2) Uani 1 1 d U
H52 H 0.4149 0.6005 0.1987 0.037 Uiso 1 1 calc R
C53 C 0.2852(8) 0.6298(6) 0.1950(3) 0.034(2) Uani 1 1 d U
H53 H 0.2889 0.6479 0.2185 0.041 Uiso 1 1 calc R
C54 C 0.2078(8) 0.6321(6) 0.1719(3) 0.037(2) Uani 1 1 d U
H54 H 0.1583 0.653 0.1795 0.044 Uiso 1 1 calc R
C55 C 0.2004(8) 0.6043(7) 0.1374(3) 0.035(2) Uani 1 1 d U
H55 H 0.1464 0.6072 0.1217 0.042 Uiso 1 1 calc R
C56 C 0.2725(7) 0.5718(6) 0.1256(3) 0.029(2) Uani 1 1 d U
H56 H 0.2667 0.552 0.1023 0.035 Uiso 1 1 calc R
C61 C 0.4251(6) 0.5099(6) 0.0873(2) 0.0202(19) Uani 1 1 d U
C62 C 0.4473(6) 0.5633(6) 0.0627(3) 0.024(2) Uani 1 1 d U
H62 H 0.4789 0.6071 0.0709 0.029 Uiso 1 1 calc R
C63 C 0.4217(7) 0.5505(7) 0.0256(3) 0.033(2) Uani 1 1 d U
H63 H 0.4345 0.5864 0.009 0.039 Uiso 1 1 calc R
C64 C 0.3769(7) 0.4837(7) 0.0137(3) 0.033(2) Uani 1 1 d U
H64 H 0.3597 0.4749 -0.0109 0.039 Uiso 1 1 calc R
C65 C 0.3579(7) 0.4307(7) 0.0384(3) 0.035(2) Uani 1 1 d U
H65 H 0.33 0.3853 0.0302 0.042 Uiso 1 1 calc R
C66 C 0.3799(7) 0.4439(6) 0.0754(3) 0.026(2) Uani 1 1 d U
H66 H 0.3644 0.4088 0.0918 0.032 Uiso 1 1 calc R
C71 C 0.6033(8) 0.3440(6) 0.0886(3) 0.031(2) Uani 1 1 d U
C72 C 0.6563(11) 0.3382(9) 0.0626(3) 0.056(3) Uani 1 1 d U
H72 H 0.7043 0.3709 0.0632 0.067 Uiso 1 1 calc R
C73 C 0.6384(14) 0.2846(11) 0.0359(4) 0.081(5) Uani 1 1 d U
H73 H 0.6735 0.2812 0.0181 0.098 Uiso 1 1 calc R
C74 C 0.5671(16) 0.2350(10) 0.0356(4) 0.085(5) Uani 1 1 d U
H74 H 0.5556 0.1981 0.0176 0.103 Uiso 1 1 calc R
C75 C 0.5149(13) 0.2395(9) 0.0607(5) 0.078(5) Uani 1 1 d U
H75 H 0.4666 0.2069 0.0598 0.094 Uiso 1 1 calc R
C76 C 0.5342(9) 0.2943(8) 0.0883(4) 0.050(3) Uani 1 1 d U
H76 H 0.4999 0.2968 0.1064 0.061 Uiso 1 1 calc R
C81 C 0.7369(7) 0.3894(7) 0.1502(3) 0.031(2) Uani 1 1 d U
C82 C 0.7723(7) 0.4386(7) 0.1781(3) 0.034(2) Uani 1 1 d U
H82 H 0.7428 0.4835 0.1819 0.041 Uiso 1 1 calc R
C83 C 0.8515(7) 0.4204(8) 0.2002(3) 0.039(3) Uani 1 1 d U
H83 H 0.8746 0.4525 0.2192 0.047 Uiso 1 1 calc R
C84 C 0.8964(7) 0.3549(9) 0.1941(3) 0.047(3) Uani 1 1 d U
H84 H 0.9492 0.3429 0.2093 0.056 Uiso 1 1 calc R
C85 C 0.8648(8) 0.3078(8) 0.1664(4) 0.044(3) Uani 1 1 d U
H85 H 0.8973 0.2652 0.1617 0.053 Uiso 1 1 calc R
C86 C 0.7812(8) 0.3238(7) 0.1442(3) 0.037(3) Uani 1 1 d U
H86 H 0.7572 0.2901 0.126 0.045 Uiso 1 1 calc R
C101 C 0.2750(6) 0.2105(5) 0.1639(3) 0.0203(18) Uani 1 1 d U
C102 C 0.2730(6) 0.2771(5) 0.1452(2) 0.0193(18) Uani 1 1 d U
C103 C 0.2245(6) 0.3399(6) 0.1526(3) 0.0209(18) Uani 1 1 d U
C104 C 0.1757(6) 0.3390(5) 0.1803(2) 0.0186(17) Uani 1 1 d U
C105 C 0.1760(6) 0.2707(6) 0.1993(2) 0.0217(19) Uani 1 1 d U
C106 C 0.2270(6) 0.2091(5) 0.1917(2) 0.0209(19) Uani 1 1 d U
F17 F 0.3192(4) 0.2841(3) 0.11775(16) 0.0297(13) Uani 1 1 d U
F18 F 0.2287(4) 0.4048(3) 0.13368(15) 0.0270(13) Uani 1 1 d U
F19 F 0.1277(4) 0.2644(3) 0.22596(15) 0.0297(13) Uani 1 1 d U
F20 F 0.2231(4) 0.1453(3) 0.21166(16) 0.0317(14) Uani 1 1 d U
C111 C 0.1275(6) 0.4078(5) 0.1895(3) 0.0203(18) Uani 1 1 d U
C112 C 0.1406(6) 0.4368(6) 0.2247(3) 0.0241(19) Uani 1 1 d U
C113 C 0.0952(7) 0.5012(6) 0.2332(3) 0.029(2) Uani 1 1 d U
C114 C 0.0367(7) 0.5391(6) 0.2074(3) 0.028(2) Uani 1 1 d U
C115 C 0.0250(7) 0.5127(6) 0.1720(3) 0.030(2) Uani 1 1 d U
C116 C 0.0690(7) 0.4473(6) 0.1638(3) 0.025(2) Uani 1 1 d U
F21 F 0.1981(4) 0.4037(4) 0.25068(15) 0.0339(14) Uani 1 1 d U
F22 F 0.1122(4) 0.5269(4) 0.26739(16) 0.0380(15) Uani 1 1 d U
Br3 Br -0.02261(9) 0.62653(7) 0.21816(3) 0.0430(3) Uani 1 1 d .
F23 F -0.0289(5) 0.5470(4) 0.14617(17) 0.0470(19) Uani 1 1 d U
F24 F 0.0514(4) 0.4208(4) 0.12984(15) 0.0336(14) Uani 1 1 d U
C121 C 0.1555(6) 0.1255(6) 0.0836(3) 0.025(2) Uani 1 1 d U
C122 C 0.1682(7) 0.1650(6) 0.0530(3) 0.026(2) Uani 1 1 d U
C123 C 0.1289(7) 0.2339(6) 0.0429(3) 0.024(2) Uani 1 1 d U
C124 C 0.0727(7) 0.2688(6) 0.0634(3) 0.026(2) Uani 1 1 d U
C125 C 0.0590(7) 0.2292(6) 0.0939(3) 0.0237(19) Uani 1 1 d U
C126 C 0.0984(6) 0.1612(6) 0.1035(3) 0.0220(19) Uani 1 1 d U
F25 F 0.2218(4) 0.1354(4) 0.03099(16) 0.0381(16) Uani 1 1 d U
F26 F 0.1477(5) 0.2692(4) 0.01294(16) 0.0409(17) Uani 1 1 d U
F27 F 0.0044(4) 0.2612(3) 0.11517(16) 0.0320(14) Uani 1 1 d U
F28 F 0.0815(4) 0.1281(3) 0.13399(16) 0.0324(14) Uani 1 1 d U
C131 C 0.0355(7) 0.3463(6) 0.0545(3) 0.0241(18) Uani 1 1 d U
C132 C -0.0535(7) 0.3622(6) 0.0503(3) 0.032(2) Uani 1 1 d U
C133 C -0.0880(8) 0.4348(7) 0.0459(3) 0.038(2) Uani 1 1 d U
C134 C -0.0318(9) 0.4964(6) 0.0454(3) 0.036(2) Uani 1 1 d U
C135 C 0.0574(8) 0.4821(6) 0.0489(3) 0.032(2) Uani 1 1 d U
C136 C 0.0901(7) 0.4088(6) 0.0535(3) 0.028(2) Uani 1 1 d U
F29 F -0.1118(4) 0.3031(4) 0.0507(2) 0.0436(17) Uani 1 1 d U
F30 F -0.1766(5) 0.4446(5) 0.0417(2) 0.065(2) Uani 1 1 d U
Br4 Br -0.07642(13) 0.59609(8) 0.04135(4) 0.0652(5) Uani 1 1 d .
F31 F 0.1135(5) 0.5414(4) 0.04828(19) 0.0513(19) Uani 1 1 d U
F32 F 0.1767(4) 0.3991(4) 0.05758(18) 0.0375(15) Uani 1 1 d U
P3 P 0.44563(16) 0.02961(15) 0.13761(6) 0.0201(5) Uani 1 1 d .
P4 P 0.26222(17) -0.08932(15) 0.12731(7) 0.0229(5) Uani 1 1 d .
C141 C 0.4432(6) -0.0604(6) 0.1623(2) 0.0223(19) Uani 1 1 d U
C142 C 0.3672(6) -0.1080(6) 0.1582(2) 0.023(2) Uani 1 1 d U
C143 C 0.3701(7) -0.1748(6) 0.1785(3) 0.030(2) Uani 1 1 d U
H143 H 0.3199 -0.2055 0.1763 0.036 Uiso 1 1 calc R
C144 C 0.4457(7) -0.1965(7) 0.2018(3) 0.033(2) Uani 1 1 d U
H144 H 0.4466 -0.2416 0.2149 0.039 Uiso 1 1 calc R
C145 C 0.5201(7) -0.1503(6) 0.2056(2) 0.024(2) Uani 1 1 d U
H145 H 0.5714 -0.1646 0.2212 0.029 Uiso 1 1 calc R
C146 C 0.5184(7) -0.0838(6) 0.1864(3) 0.024(2) Uani 1 1 d U
H146 H 0.5688 -0.0533 0.1894 0.029 Uiso 1 1 calc R
C151 C 0.5570(7) 0.0671(6) 0.1504(3) 0.026(2) Uani 1 1 d U
C152 C 0.6171(7) 0.0721(6) 0.1263(3) 0.029(2) Uani 1 1 d U
H152 H 0.6022 0.0539 0.1027 0.035 Uiso 1 1 calc R
C153 C 0.6985(7) 0.1045(7) 0.1383(4) 0.043(3) Uani 1 1 d U
H153 H 0.7389 0.1066 0.1225 0.051 Uiso 1 1 calc R
C154 C 0.7230(8) 0.1335(7) 0.1721(4) 0.042(3) Uani 1 1 d U
H154 H 0.7788 0.1551 0.179 0.05 Uiso 1 1 calc R
C155 C 0.6643(8) 0.1304(7) 0.1957(3) 0.038(2) Uani 1 1 d U
H155 H 0.6802 0.1502 0.2189 0.046 Uiso 1 1 calc R
C156 C 0.5810(7) 0.0978(6) 0.1852(3) 0.032(2) Uani 1 1 d U
H156 H 0.5412 0.0964 0.2013 0.039 Uiso 1 1 calc R
C161 C 0.4351(6) 0.0028(6) 0.0913(3) 0.0200(18) Uani 1 1 d U
C162 C 0.3959(6) 0.0507(6) 0.0640(3) 0.026(2) Uani 1 1 d U
H162 H 0.3747 0.098 0.0699 0.032 Uiso 1 1 calc R
C163 C 0.3876(7) 0.0298(7) 0.0277(3) 0.035(2) Uani 1 1 d U
H163 H 0.3597 0.0622 0.0096 0.042 Uiso 1 1 calc R
C164 C 0.4212(7) -0.0397(8) 0.0189(3) 0.039(3) Uani 1 1 d U
H164 H 0.4162 -0.0537 -0.0052 0.046 Uiso 1 1 calc R
C165 C 0.4613(7) -0.0877(7) 0.0450(3) 0.035(3) Uani 1 1 d U
H165 H 0.4839 -0.1341 0.0388 0.042 Uiso 1 1 calc R
C166 C 0.4686(6) -0.0671(6) 0.0813(3) 0.0217(19) Uani 1 1 d U
H166 H 0.496 -0.1002 0.0991 0.026 Uiso 1 1 calc R
C171 C 0.1805(6) -0.1119(6) 0.1554(3) 0.027(2) Uani 1 1 d U
C172 C 0.1267(8) -0.1770(7) 0.1510(4) 0.041(3) Uani 1 1 d U
H172 H 0.1326 -0.2125 0.1331 0.05 Uiso 1 1 calc R
C173 C 0.0632(8) -0.1885(9) 0.1738(4) 0.051(3) Uani 1 1 d U
H173 H 0.0255 -0.2304 0.1704 0.061 Uiso 1 1 calc R
C174 C 0.0578(8) -0.1371(10) 0.2010(4) 0.054(3) Uani 1 1 d U
H174 H 0.0183 -0.1458 0.2168 0.065 Uiso 1 1 calc R
C175 C 0.1092(8) -0.0743(9) 0.2049(3) 0.051(3) Uani 1 1 d U
H175 H 0.1033 -0.0395 0.223 0.061 Uiso 1 1 calc R
C176 C 0.1692(7) -0.0606(7) 0.1830(3) 0.034(2) Uani 1 1 d U
H176 H 0.2035 -0.0165 0.1864 0.041 Uiso 1 1 calc R
C181 C 0.2542(7) -0.1633(7) 0.0937(3) 0.032(2) Uani 1 1 d U
C182 C 0.3143(8) -0.2207(7) 0.0928(3) 0.040(3) Uani 1 1 d U
H182 H 0.3653 -0.2219 0.1103 0.048 Uiso 1 1 calc R
C183 C 0.3010(9) -0.2774(7) 0.0665(4) 0.045(3) Uani 1 1 d U
H183 H 0.3454 -0.3132 0.0656 0.054 Uiso 1 1 calc R
C184 C 0.2255(10) -0.2814(8) 0.0424(4) 0.055(3) Uani 1 1 d U
H184 H 0.2168 -0.3202 0.0252 0.066 Uiso 1 1 calc R
C185 C 0.1610(12) -0.2270(11) 0.0436(4) 0.076(5) Uani 1 1 d U
H185 H 0.1081 -0.2293 0.0272 0.091 Uiso 1 1 calc R
C186 C 0.1747(10) -0.1685(9) 0.0693(4) 0.064(4) Uani 1 1 d U
H186 H 0.1304 -0.1326 0.0701 0.077 Uiso 1 1 calc R

loop_
_atom_site_aniso_label
_atom_site_aniso_U_11
_atom_site_aniso_U_22
_atom_site_aniso_U_33
_atom_site_aniso_U_23
_atom_site_aniso_U_13
_atom_site_aniso_U_12
Au1 0.02162(18) 0.01779(19) 0.02106(17) -0.00143(14) 0.00102(14) -0.00044(15)
Au2 0.0280(2) 0.0228(2) 0.02438(19) 0.00072(15) 0.00517(15) 0.00439(16)
Au3 0.02375(18) 0.01865(19) 0.02103(17) 0.00056(15) 0.00485(14) 0.00384(15)
Au4 0.02225(18) 0.0209(2) 0.02389(18) 0.00427(15) 0.00216(14) 0.00311(15)
C1 0.016(4) 0.019(5) 0.025(5) -0.004(3) 0.000(3) -0.005(3)
C2 0.021(5) 0.016(4) 0.021(4) 0.000(3) -0.001(3) 0.000(3)
C3 0.013(4) 0.030(5) 0.021(5) 0.003(4) -0.002(3) -0.005(4)
C4 0.017(4) 0.023(4) 0.020(4) -0.001(3) 0.005(3) 0.002(3)
C5 0.020(4) 0.023(5) 0.020(4) -0.001(3) 0.001(3) -0.002(3)
C6 0.018(4) 0.022(4) 0.021(4) 0.001(4) 0.001(3) 0.002(3)
F1 0.041(4) 0.023(3) 0.032(3) 0.007(2) -0.008(3) 0.001(3)
F2 0.029(3) 0.030(3) 0.028(3) 0.003(3) -0.011(2) -0.003(3)
F3 0.022(3) 0.023(3) 0.031(3) 0.008(2) 0.003(2) 0.002(2)
F4 0.026(3) 0.021(3) 0.037(3) 0.002(2) -0.012(2) 0.000(2)
C11 0.020(5) 0.022(5) 0.023(4) -0.005(4) 0.002(4) -0.003(4)
C12 0.023(5) 0.024(5) 0.020(4) 0.002(3) 0.003(4) 0.003(4)
C13 0.020(5) 0.031(5) 0.026(4) -0.008(4) -0.001(4) 0.003(4)
C14 0.036(6) 0.023(6) 0.031(4) -0.002(4) -0.009(4) -0.008(4)
C15 0.033(6) 0.036(6) 0.028(5) 0.004(4) 0.003(4) -0.013(5)
C16 0.024(5) 0.030(5) 0.020(4) 0.002(4) 0.000(4) -0.006(4)
F5 0.040(4) 0.042(4) 0.024(3) -0.004(3) 0.009(3) -0.010(3)
F6 0.050(4) 0.035(4) 0.030(3) -0.007(3) -0.003(3) -0.009(3)
Br1 0.0527(8) 0.0391(7) 0.0499(7) 0.0041(6) -0.0151(6) -0.0215(6)
F7 0.046(4) 0.070(5) 0.039(4) 0.015(4) 0.002(3) -0.034(4)
F8 0.040(4) 0.053(4) 0.020(3) -0.004(3) 0.008(3) -0.012(3)
C21 0.028(5) 0.027(5) 0.023(5) -0.002(4) 0.012(3) 0.001(4)
C22 0.022(5) 0.038(6) 0.029(5) 0.001(4) 0.008(4) 0.011(4)
C23 0.013(4) 0.035(5) 0.033(5) -0.001(4) 0.004(4) 0.007(4)
C24 0.018(4) 0.037(5) 0.023(5) -0.006(4) 0.005(3) -0.001(4)
C25 0.024(5) 0.036(6) 0.015(4) 0.005(4) 0.000(3) -0.003(4)
C26 0.015(4) 0.025(5) 0.026(5) -0.004(4) 0.004(3) 0.000(4)
F9 0.040(4) 0.034(4) 0.039(4) 0.006(3) -0.004(3) 0.012(3)
F10 0.030(3) 0.040(4) 0.043(4) -0.005(3) -0.010(3) -0.001(3)
F11 0.040(4) 0.041(4) 0.023(3) 0.009(3) -0.006(3) -0.014(3)
F12 0.036(3) 0.032(4) 0.029(3) 0.001(3) -0.003(3) -0.013(3)
C31 0.029(4) 0.045(5) 0.017(4) -0.003(4) 0.003(4) -0.015(4)
C32 0.035(5) 0.041(5) 0.016(5) -0.003(4) -0.005(4) -0.006(4)
C33 0.048(6) 0.046(6) 0.024(5) -0.006(5) -0.004(5) -0.014(4)
C34 0.057(6) 0.050(7) 0.052(8) 0.012(7) -0.012(6) -0.020(5)
C35 0.025(5) 0.070(7) 0.064(9) 0.013(7) 0.001(6) -0.025(5)
C36 0.041(6) 0.055(6) 0.043(7) 0.001(6) 0.013(6) -0.009(4)
F13 0.037(3) 0.037(4) 0.034(3) 0.007(3) 0.004(3) 0.001(3)
F14 0.083(6) 0.040(4) 0.048(4) 0.002(4) -0.012(4) 0.002(4)
Br2 0.0879(13) 0.0617(12) 0.1261(17) 0.0290(11) -0.0222(12) -0.0455(10)
F15 0.040(4) 0.109(8) 0.120(8) 0.026(7) 0.013(5) -0.027(5)
F16 0.036(4) 0.071(5) 0.076(6) 0.004(5) 0.016(4) 0.000(4)
P1 0.0217(12) 0.0185(13) 0.0201(12) -0.0016(10) 0.0018(9) 0.0002(10)
P2 0.0260(13) 0.0212(14) 0.0225(12) -0.0002(10) 0.0028(10) 0.0021(11)
C41 0.024(5) 0.025(5) 0.019(4) -0.005(4) -0.002(4) -0.008(4)
C42 0.018(4) 0.028(5) 0.022(5) -0.002(4) -0.005(4) 0.002(4)
C43 0.025(5) 0.035(6) 0.036(6) 0.005(5) 0.003(4) 0.001(4)
C44 0.029(5) 0.024(6) 0.033(6) 0.007(4) -0.007(4) -0.003(4)
C45 0.031(5) 0.030(6) 0.029(5) 0.006(4) 0.004(4) -0.003(4)
C46 0.024(5) 0.030(5) 0.021(5) -0.003(4) 0.001(4) 0.000(4)
C51 0.025(5) 0.024(5) 0.023(5) -0.001(4) 0.007(4) -0.003(4)
C52 0.036(5) 0.034(6) 0.024(5) -0.007(4) 0.012(4) -0.006(5)
C53 0.043(6) 0.023(6) 0.041(6) -0.005(5) 0.020(4) -0.005(5)
C54 0.045(6) 0.020(6) 0.050(6) 0.000(5) 0.022(5) 0.000(5)
C55 0.031(5) 0.033(7) 0.042(5) 0.009(5) 0.008(5) 0.005(5)
C56 0.032(5) 0.028(6) 0.027(5) 0.001(4) 0.002(4) 0.004(4)
C61 0.020(5) 0.023(5) 0.017(4) 0.002(3) 0.003(4) 0.004(4)
C62 0.024(5) 0.018(5) 0.028(5) 0.002(4) 0.001(4) -0.002(4)
C63 0.037(6) 0.035(6) 0.026(5) 0.007(4) 0.006(5) -0.004(5)
C64 0.028(5) 0.047(7) 0.023(5) -0.010(4) 0.003(4) 0.000(5)
C65 0.037(6) 0.038(6) 0.031(5) -0.013(4) 0.008(5) -0.012(5)
C66 0.025(5) 0.029(5) 0.026(4) -0.005(4) 0.006(4) -0.010(4)
C71 0.043(6) 0.019(5) 0.030(5) 0.003(4) 0.005(4) 0.011(4)
C72 0.076(9) 0.066(9) 0.029(6) -0.002(6) 0.016(6) 0.002(7)
C73 0.139(16) 0.077(12) 0.032(7) -0.010(7) 0.025(9) 0.010(9)
C74 0.158(18) 0.046(10) 0.043(8) -0.014(7) -0.009(8) 0.004(9)
C75 0.103(13) 0.048(10) 0.073(11) -0.016(8) -0.013(8) -0.021(9)
C76 0.055(8) 0.037(8) 0.053(8) -0.005(6) -0.007(6) -0.001(5)
C81 0.026(5) 0.043(7) 0.023(5) 0.003(4) -0.002(4) 0.001(4)
C82 0.025(5) 0.052(7) 0.027(5) -0.001(4) 0.012(4) -0.004(5)
C83 0.024(5) 0.068(8) 0.024(5) 0.006(5) 0.000(4) -0.017(5)
C84 0.015(5) 0.086(9) 0.040(6) 0.029(5) 0.006(4) 0.001(5)
C85 0.034(6) 0.050(7) 0.053(7) 0.024(5) 0.019(5) 0.018(5)
C86 0.035(6) 0.045(7) 0.033(6) 0.011(5) 0.010(4) 0.014(5)
C101 0.017(4) 0.018(5) 0.026(5) -0.001(3) 0.005(4) 0.002(4)
C102 0.022(5) 0.017(4) 0.020(4) 0.001(3) 0.006(3) 0.004(4)
C103 0.016(4) 0.021(5) 0.028(5) 0.001(4) 0.008(4) -0.001(3)
C104 0.014(4) 0.019(4) 0.024(5) -0.001(3) 0.005(3) -0.002(3)
C105 0.025(5) 0.022(4) 0.020(4) -0.003(3) 0.009(4) 0.006(4)
C106 0.031(5) 0.013(4) 0.021(4) 0.002(3) 0.009(4) 0.003(4)
F17 0.037(3) 0.024(3) 0.033(3) -0.001(2) 0.020(3) 0.001(3)
F18 0.032(3) 0.021(3) 0.031(3) 0.004(2) 0.014(3) 0.006(2)
F19 0.037(3) 0.027(3) 0.029(3) 0.003(2) 0.017(3) 0.001(3)
F20 0.045(4) 0.019(3) 0.035(3) 0.009(2) 0.018(3) 0.003(3)
C111 0.021(5) 0.019(4) 0.023(4) -0.003(3) 0.009(3) 0.001(3)
C112 0.021(5) 0.027(5) 0.023(4) -0.001(4) 0.001(4) -0.002(4)
C113 0.040(6) 0.024(5) 0.025(4) -0.004(4) 0.013(4) -0.001(4)
C114 0.026(5) 0.032(6) 0.031(4) -0.001(4) 0.020(4) 0.004(4)
C115 0.028(5) 0.037(6) 0.027(4) 0.002(4) 0.011(4) 0.013(4)
C116 0.025(5) 0.029(5) 0.021(4) -0.004(4) 0.005(4) 0.007(4)
F21 0.036(3) 0.040(4) 0.024(3) -0.004(3) 0.000(3) 0.006(3)
F22 0.051(4) 0.040(4) 0.024(3) -0.010(3) 0.010(3) 0.003(3)
Br3 0.0549(7) 0.0351(7) 0.0447(7) 0.0005(5) 0.0248(6) 0.0174(6)
F23 0.049(4) 0.058(5) 0.034(3) 0.005(3) 0.007(3) 0.036(4)
F24 0.039(4) 0.037(4) 0.023(3) -0.005(3) -0.001(3) 0.010(3)
C121 0.025(5) 0.024(5) 0.025(5) 0.001(4) -0.001(4) 0.008(4)
C122 0.025(5) 0.030(5) 0.024(5) 0.000(4) 0.005(4) 0.008(4)
C123 0.029(5) 0.021(5) 0.023(5) 0.006(4) 0.007(4) 0.003(4)
C124 0.023(5) 0.031(5) 0.022(5) 0.005(4) -0.001(4) 0.006(4)
C125 0.030(5) 0.021(5) 0.021(4) -0.002(3) 0.006(4) -0.001(4)
C126 0.021(5) 0.019(5) 0.026(5) 0.001(4) 0.005(4) -0.003(4)
F25 0.043(4) 0.046(4) 0.028(3) 0.008(3) 0.012(3) 0.028(3)
F26 0.062(4) 0.039(4) 0.025(3) 0.015(3) 0.017(3) 0.023(3)
F27 0.036(3) 0.026(3) 0.037(3) 0.002(3) 0.015(3) 0.007(3)
F28 0.035(3) 0.028(3) 0.037(3) 0.008(3) 0.014(3) 0.001(3)
C131 0.028(4) 0.025(4) 0.019(4) -0.007(4) 0.004(4) 0.008(3)
C132 0.028(5) 0.028(5) 0.039(6) 0.004(5) 0.006(5) 0.003(4)
C133 0.032(5) 0.043(5) 0.040(6) 0.008(5) 0.012(5) 0.018(4)
C134 0.061(5) 0.020(5) 0.029(5) 0.003(4) 0.015(5) 0.021(4)
C135 0.044(5) 0.027(5) 0.027(5) 0.002(4) 0.009(5) 0.004(4)
C136 0.032(5) 0.033(5) 0.018(5) 0.003(4) -0.001(4) 0.002(4)
F29 0.032(3) 0.040(4) 0.059(4) 0.009(3) 0.006(3) 0.004(3)
F30 0.041(4) 0.072(6) 0.084(6) 0.023(5) 0.016(4) 0.033(4)
Br4 0.1174(14) 0.0403(8) 0.0448(8) 0.0139(6) 0.0331(8) 0.0428(8)
F31 0.081(5) 0.027(4) 0.045(4) 0.001(3) 0.010(4) -0.009(3)
F32 0.030(3) 0.037(4) 0.043(4) 0.008(3) 0.002(3) -0.003(3)
P3 0.0224(12) 0.0191(13) 0.0191(11) 0.0018(10) 0.0040(9) 0.0042(10)
P4 0.0231(13) 0.0213(13) 0.0244(13) 0.0035(10) 0.0046(10) 0.0038(10)
C141 0.027(5) 0.027(5) 0.013(4) -0.002(4) 0.003(4) 0.005(4)
C142 0.020(4) 0.030(6) 0.019(5) 0.004(4) 0.005(4) 0.007(4)
C143 0.032(5) 0.031(6) 0.026(5) 0.013(4) 0.002(4) 0.005(4)
C144 0.042(6) 0.030(6) 0.026(5) 0.015(4) 0.008(4) 0.008(4)
C145 0.024(4) 0.034(6) 0.016(4) 0.006(4) 0.009(4) 0.013(4)
C146 0.024(5) 0.029(5) 0.021(5) 0.003(4) 0.005(4) 0.001(4)
C151 0.033(5) 0.017(5) 0.025(5) 0.002(4) -0.003(4) 0.004(4)
C152 0.028(5) 0.031(6) 0.029(5) -0.007(4) 0.002(4) -0.002(4)
C153 0.022(5) 0.049(8) 0.057(7) 0.000(6) 0.007(5) -0.008(5)
C154 0.032(6) 0.027(7) 0.058(7) 0.007(5) -0.013(5) -0.008(5)
C155 0.040(6) 0.029(6) 0.040(6) -0.006(5) -0.009(4) 0.003(5)
C156 0.035(5) 0.034(6) 0.025(5) -0.006(4) 0.000(4) 0.007(5)
C161 0.016(4) 0.022(5) 0.024(4) 0.009(3) 0.010(4) -0.003(4)
C162 0.025(5) 0.032(6) 0.023(4) 0.011(4) 0.006(4) 0.010(4)
C163 0.026(5) 0.049(7) 0.028(5) 0.008(5) 0.001(4) 0.014(5)
C164 0.035(6) 0.061(8) 0.019(5) -0.002(5) 0.003(4) 0.011(6)
C165 0.036(6) 0.039(6) 0.029(5) -0.005(4) 0.001(5) 0.010(5)
C166 0.016(4) 0.027(5) 0.023(4) 0.004(4) 0.005(4) 0.004(4)
C171 0.016(5) 0.033(6) 0.030(5) 0.009(4) 0.001(4) 0.005(4)
C172 0.036(6) 0.036(6) 0.051(7) 0.011(5) 0.006(5) -0.001(5)
C173 0.022(6) 0.065(8) 0.066(8) 0.035(6) 0.006(5) -0.004(6)
C174 0.021(6) 0.097(11) 0.044(7) 0.033(6) 0.005(5) 0.013(6)
C175 0.031(6) 0.085(9) 0.036(6) 0.007(6) 0.007(5) 0.023(6)
C176 0.030(6) 0.047(7) 0.025(5) -0.001(4) 0.001(4) 0.005(5)
C181 0.033(6) 0.034(6) 0.031(5) 0.002(4) 0.008(4) 0.014(5)
C182 0.041(6) 0.034(7) 0.047(7) -0.002(5) 0.012(5) 0.009(5)
C183 0.060(7) 0.024(6) 0.053(7) -0.002(5) 0.015(6) 0.012(6)
C184 0.072(9) 0.046(8) 0.046(8) -0.011(6) 0.009(6) 0.000(6)
C185 0.077(10) 0.094(13) 0.048(9) -0.020(8) -0.018(7) 0.026(8)
C186 0.065(9) 0.066(10) 0.052(8) -0.009(7) -0.018(7) 0.022(8)

loop_
_atom_type_symbol
_atom_type_description
_atom_type_scat_dispersion_real
_atom_type_scat_dispersion_imag
_atom_type_scat_source
C C 0.0033 0.0016 'International Tables Vol C Tables 4.2.6.8 and 6.1.1.4'
H H 0 0 'International Tables Vol C Tables 4.2.6.8 and 6.1.1.4'
Au Au -2.0133 8.8022 'International Tables Vol C Tables 4.2.6.8 and 6.1.1.4'
Br Br -0.2901 2.4595 'International Tables Vol C Tables 4.2.6.8 and 6.1.1.4'
F F 0.0171 0.0103 'International Tables Vol C Tables 4.2.6.8 and 6.1.1.4'
P P 0.1023 0.0942 'International Tables Vol C Tables 4.2.6.8 and 6.1.1.4'

loop_
_geom_angle_atom_site_label_1
_geom_angle_atom_site_label_2
_geom_angle_atom_site_label_3
_geom_angle
_geom_angle_site_symmetry_1
_geom_angle_site_symmetry_3
_geom_angle_publ_flag
C1 Au1 P1 173.8(3) . . ?
C1 Au1 Au2 101.0(3) . . ?
P1 Au1 Au2 84.18(6) . . ?
C21 Au2 P2 169.8(3) . . ?
C21 Au2 Au1 89.4(3) . . ?
P2 Au2 Au1 95.97(7) . . ?
C101 Au3 P3 173.5(3) . . ?
C101 Au3 Au4 102.6(3) . . ?
P3 Au3 Au4 83.16(7) . . ?
C121 Au4 P4 169.3(3) . . ?
C121 Au4 Au3 88.8(3) . . ?
P4 Au4 Au3 97.32(7) . . ?
C6 C1 C2 115.5(9) . . ?
C6 C1 Au1 118.4(7) . . ?
C2 C1 Au1 126.1(7) . . ?
F1 C2 C1 120.2(8) . . ?
F1 C2 C3 116.9(8) . . ?
C1 C2 C3 122.9(9) . . ?
F2 C3 C4 119.7(8) . . ?
F2 C3 C2 119.3(9) . . ?
C4 C3 C2 121.0(9) . . ?
C3 C4 C5 116.6(9) . . ?
C3 C4 C11 122.9(8) . . ?
C5 C4 C11 120.5(9) . . ?
F3 C5 C6 119.8(8) . . ?
F3 C5 C4 119.5(8) . . ?
C6 C5 C4 120.7(9) . . ?
F4 C6 C1 119.9(8) . . ?
F4 C6 C5 116.8(8) . . ?
C1 C6 C5 123.2(9) . . ?
C16 C11 C12 117.2(9) . . ?
C16 C11 C4 122.2(9) . . ?
C12 C11 C4 120.5(9) . . ?
F5 C12 C13 118.7(9) . . ?
F5 C12 C11 120.6(9) . . ?
C13 C12 C11 120.7(9) . . ?
F6 C13 C14 120.5(9) . . ?
F6 C13 C12 118.1(9) . . ?
C14 C13 C12 121.3(9) . . ?
C13 C14 C15 118.3(10) . . ?
C13 C14 Br1 122.3(8) . . ?
C15 C14 Br1 119.3(8) . . ?
F7 C15 C14 120.6(10) . . ?
F7 C15 C16 118.6(9) . . ?
C14 C15 C16 120.8(10) . . ?
F8 C16 C11 119.5(9) . . ?
F8 C16 C15 118.8(9) . . ?
C11 C16 C15 121.6(9) . . ?
C26 C21 C22 112.2(9) . . ?
C26 C21 Au2 128.6(8) . . ?
C22 C21 Au2 119.2(8) . . ?
F9 C22 C23 116.6(9) . . ?
F9 C22 C21 118.5(10) . . ?
C23 C22 C21 124.8(10) . . ?
F10 C23 C22 119.6(9) . . ?
F10 C23 C24 119.4(10) . . ?
C22 C23 C24 121.0(10) . . ?
C23 C24 C25 115.5(10) . . ?
C23 C24 C31 122.2(9) . . ?
C25 C24 C31 121.9(10) . . ?
F11 C25 C26 119.8(9) . . ?
F11 C25 C24 118.7(9) . . ?
C26 C25 C24 121.5(9) . . ?
F12 C26 C25 116.2(9) . . ?
F12 C26 C21 118.9(9) . . ?
C25 C26 C21 124.8(9) . . ?
C32 C31 C36 114.6(11) . . ?
C32 C31 C24 123.1(9) . . ?
C36 C31 C24 122.4(11) . . ?
F13 C32 C31 118.7(10) . . ?
F13 C32 C33 116.8(11) . . ?
C31 C32 C33 124.4(11) . . ?
F14 C33 C34 121.9(12) . . ?
F14 C33 C32 119.5(11) . . ?
C34 C33 C32 118.6(13) . . ?
C35 C34 C33 119.9(13) . . ?
C35 C34 Br2 121.1(11) . . ?
C33 C34 Br2 119.0(12) . . ?
C34 C35 F15 122.4(13) . . ?
C34 C35 C36 122.3(12) . . ?
F15 C35 C36 115.3(14) . . ?
F16 C36 C35 121.5(11) . . ?
F16 C36 C31 118.4(12) . . ?
C35 C36 C31 120.2(13) . . ?
C51 P1 C61 106.1(4) . . ?
C51 P1 C41 105.5(5) . . ?
C61 P1 C41 105.8(4) . . ?
C51 P1 Au1 108.4(3) . . ?
C61 P1 Au1 116.9(3) . . ?
C41 P1 Au1 113.3(3) . . ?
C71 P2 C81 106.4(5) . . ?
C71 P2 C42 104.4(5) . . ?
C81 P2 C42 102.1(5) . . ?
C71 P2 Au2 113.8(4) . . ?
C81 P2 Au2 104.3(4) . . ?
C42 P2 Au2 124.1(3) . . ?
C46 C41 C42 118.6(9) . . ?
C46 C41 P1 119.7(8) . . ?
C42 C41 P1 121.6(7) . . ?
C43 C42 C41 118.1(9) . . ?
C43 C42 P2 115.6(8) . . ?
C41 C42 P2 126.2(8) . . ?
C44 C43 C42 122.7(10) . . ?
C43 C44 C45 119.1(10) . . ?
C46 C45 C44 119.3(10) . . ?
C41 C46 C45 122.2(10) . . ?
C52 C51 C56 118.5(10) . . ?
C52 C51 P1 118.0(8) . . ?
C56 C51 P1 123.3(8) . . ?
C51 C52 C53 120.6(10) . . ?
C54 C53 C52 119.2(11) . . ?
C53 C54 C55 121.3(11) . . ?
C54 C55 C56 120.5(11) . . ?
C55 C56 C51 119.8(10) . . ?
C66 C61 C62 120.8(9) . . ?
C66 C61 P1 122.2(7) . . ?
C62 C61 P1 116.9(7) . . ?
C63 C62 C61 119.4(9) . . ?
C64 C63 C62 119.7(10) . . ?
C65 C64 C63 120.0(10) . . ?
C64 C65 C66 121.1(10) . . ?
C61 C66 C65 119.0(10) . . ?
C76 C71 C72 119.7(12) . . ?
C76 C71 P2 122.1(9) . . ?
C72 C71 P2 118.1(10) . . ?
C73 C72 C71 120.1(16) . . ?
C72 C73 C74 119.6(16) . . ?
C75 C74 C73 121.4(15) . . ?
C74 C75 C76 118.8(17) . . ?
C71 C76 C75 120.4(15) . . ?
C86 C81 C82 120.1(10) . . ?
C86 C81 P2 123.3(9) . . ?
C82 C81 P2 116.6(9) . . ?
C83 C82 C81 119.7(12) . . ?
C84 C83 C82 120.3(12) . . ?
C85 C84 C83 121.0(11) . . ?
C84 C85 C86 119.6(12) . . ?
C81 C86 C85 119.2(12) . . ?
C102 C101 C106 115.9(9) . . ?
C102 C101 Au3 120.3(7) . . ?
C106 C101 Au3 123.8(7) . . ?
F17 C102 C101 120.1(8) . . ?
F17 C102 C103 116.8(8) . . ?
C101 C102 C103 123.1(8) . . ?
F18 C103 C104 119.1(8) . . ?
F18 C103 C102 119.2(8) . . ?
C104 C103 C102 121.5(9) . . ?
C103 C104 C105 116.1(9) . . ?
C103 C104 C111 121.5(8) . . ?
C105 C104 C111 122.4(8) . . ?
F19 C105 C106 119.3(8) . . ?
F19 C105 C104 119.8(8) . . ?
C106 C105 C104 120.9(8) . . ?
F20 C106 C101 121.0(8) . . ?
F20 C106 C105 116.6(8) . . ?
C101 C106 C105 122.3(9) . . ?
C116 C111 C112 116.6(9) . . ?
C116 C111 C104 122.2(8) . . ?
C112 C111 C104 121.2(9) . . ?
F21 C112 C113 118.8(9) . . ?
F21 C112 C111 120.3(9) . . ?
C113 C112 C111 120.9(9) . . ?
F22 C113 C114 120.5(9) . . ?
F22 C113 C112 117.8(9) . . ?
C114 C113 C112 121.6(9) . . ?
C113 C114 C115 118.3(9) . . ?
C113 C114 Br3 122.0(8) . . ?
C115 C114 Br3 119.6(8) . . ?
F23 C115 C114 121.2(9) . . ?
F23 C115 C116 118.9(9) . . ?
C114 C115 C116 119.9(10) . . ?
F24 C116 C111 119.4(9) . . ?
F24 C116 C115 118.0(9) . . ?
C111 C116 C115 122.6(9) . . ?
C122 C121 C126 114.3(9) . . ?
C122 C121 Au4 126.6(7) . . ?
C126 C121 Au4 118.9(7) . . ?
F25 C122 C123 116.7(9) . . ?
F25 C122 C121 119.9(9) . . ?
C123 C122 C121 123.5(9) . . ?
F26 C123 C122 118.9(9) . . ?
F26 C123 C124 119.9(9) . . ?
C122 C123 C124 121.1(9) . . ?
C125 C124 C123 115.7(9) . . ?
C125 C124 C131 122.4(9) . . ?
C123 C124 C131 121.8(9) . . ?
C126 C125 F27 119.5(8) . . ?
C126 C125 C124 122.4(9) . . ?
F27 C125 C124 118.1(9) . . ?
F28 C126 C125 117.5(8) . . ?
F28 C126 C121 119.5(9) . . ?
C125 C126 C121 122.9(9) . . ?
C132 C131 C136 115.5(10) . . ?
C132 C131 C124 123.0(10) . . ?
C136 C131 C124 121.2(9) . . ?
F29 C132 C131 118.9(9) . . ?
F29 C132 C133 117.6(10) . . ?
C131 C132 C133 123.6(11) . . ?
F30 C133 C132 119.2(11) . . ?
F30 C133 C134 121.0(10) . . ?
C132 C133 C134 119.7(10) . . ?
C135 C134 C133 118.0(10) . . ?
C135 C134 Br4 121.4(9) . . ?
C133 C134 Br4 120.6(9) . . ?
F31 C135 C134 119.0(10) . . ?
F31 C135 C136 119.9(10) . . ?
C134 C135 C136 121.1(11) . . ?
F32 C136 C135 118.1(10) . . ?
F32 C136 C131 119.7(9) . . ?
C135 C136 C131 122.1(10) . . ?
C161 P3 C151 106.0(4) . . ?
C161 P3 C141 105.1(4) . . ?
C151 P3 C141 106.1(5) . . ?
C161 P3 Au3 116.5(3) . . ?
C151 P3 Au3 107.7(3) . . ?
C141 P3 Au3 114.7(3) . . ?
C181 P4 C171 106.2(5) . . ?
C181 P4 C142 105.0(5) . . ?
C171 P4 C142 102.2(4) . . ?
C181 P4 Au4 112.6(4) . . ?
C171 P4 Au4 103.8(3) . . ?
C142 P4 Au4 125.1(4) . . ?
C146 C141 C142 117.9(9) . . ?
C146 C141 P3 119.5(8) . . ?
C142 C141 P3 122.6(7) . . ?
C143 C142 C141 119.1(9) . . ?
C143 C142 P4 115.8(8) . . ?
C141 C142 P4 125.1(7) . . ?
C144 C143 C142 121.5(10) . . ?
C143 C144 C145 119.4(10) . . ?
C146 C145 C144 120.2(9) . . ?
C145 C146 C141 122.0(10) . . ?
C152 C151 C156 118.8(10) . . ?
C152 C151 P3 123.1(8) . . ?
C156 C151 P3 117.9(8) . . ?
C153 C152 C151 118.4(10) . . ?
C154 C153 C152 123.5(12) . . ?
C153 C154 C155 118.8(11) . . ?
C154 C155 C156 120.4(11) . . ?
C155 C156 C151 120.1(11) . . ?
C162 C161 C166 117.6(9) . . ?
C162 C161 P3 121.2(8) . . ?
C166 C161 P3 121.1(7) . . ?
C161 C162 C163 121.3(10) . . ?
C164 C163 C162 119.2(10) . . ?
C165 C164 C163 121.0(10) . . ?
C164 C165 C166 119.7(11) . . ?
C165 C166 C161 121.1(9) . . ?
C172 C171 C176 117.7(10) . . ?
C172 C171 P4 124.0(9) . . ?
C176 C171 P4 118.3(8) . . ?
C171 C172 C173 119.7(13) . . ?
C174 C173 C172 119.4(13) . . ?
C175 C174 C173 120.5(12) . . ?
C174 C175 C176 121.7(14) . . ?
C175 C176 C171 121.0(12) . . ?
C182 C181 C186 116.8(12) . . ?
C182 C181 P4 125.6(9) . . ?
C186 C181 P4 117.0(9) . . ?
C181 C182 C183 121.7(12) . . ?
C184 C183 C182 121.4(12) . . ?
C183 C184 C185 118.7(13) . . ?
C184 C185 C186 120.4(14) . . ?
C181 C186 C185 120.7(14) . . ?
data for compound 30.5C6H14H2O in the paper:

loop_
_geom_bond_atom_site_label_1
_geom_bond_atom_site_label_2
_geom_bond_distance
Au1 C1 2.058(9)
Au1 P1 2.277(3)
Au1 Au2 2.9367(5)
Au2 C21 2.045(10)
Au2 P2 2.295(3)
Au3 C101 2.063(9)
Au3 P3 2.272(2)
Au3 Au4 2.9521(5)
Au4 C121 2.053(10)
Au4 P4 2.278(3)
C1 C6 1.367(13)
C1 C2 1.374(12)
C2 F1 1.352(11)
C2 C3 1.384(13)
C3 F2 1.355(10)
C3 C4 1.379(13)
C4 C5 1.392(13)
C4 C11 1.500(13)
C5 F3 1.346(11)
C5 C6 1.383(13)
C6 F4 1.354(10)
C11 C16 1.378(13)
C11 C12 1.395(13)
C12 F5 1.328(11)
C12 C13 1.383(14)
C13 F6 1.346(11)
C13 C14 1.366(15)
C14 C15 1.379(15)
C14 Br1 1.882(10)
C15 F7 1.346(12)
C15 C16 1.379(14)
C16 F8 1.329(11)
C21 C26 1.390(14)
C21 C22 1.399(15)
C22 F9 1.358(12)
C22 C23 1.379(15)
C23 F10 1.342(11)
C23 C24 1.390(14)
C24 C25 1.402(13)
C24 C31 1.467(15)
C25 F11 1.344(11)
C25 C26 1.369(14)
C26 F12 1.364(11)
C31 C32 1.383(16)
C31 C36 1.409(15)
C32 F13 1.335(12)
C32 C33 1.400(17)
C33 F14 1.329(15)
C33 C34 1.346(19)
C34 C35 1.34(2)
C34 Br2 1.895(14)
C35 F15 1.353(14)
C35 C36 1.401(19)
C36 F16 1.326(15)
P1 C51 1.814(10)
P1 C61 1.822(9)
P1 C41 1.824(11)
P2 C71 1.819(11)
P2 C81 1.831(10)
P2 C42 1.841(10)
C41 C46 1.386(14)
C41 C42 1.417(14)
C42 C43 1.396(14)
C43 C44 1.373(15)
C44 C45 1.392(15)
C45 C46 1.387(14)
C51 C52 1.388(13)
C51 C56 1.397(14)
C52 C53 1.407(15)
C53 C54 1.344(16)
C54 C55 1.370(16)
C55 C56 1.380(15)
C61 C66 1.382(13)
C61 C62 1.398(13)
C62 C63 1.397(14)
C63 C64 1.390(15)
C64 C65 1.377(16)
C65 C66 1.389(14)
C71 C76 1.370(17)
C71 C72 1.376(17)
C72 C73 1.36(2)
C73 C74 1.39(3)
C74 C75 1.34(3)
C75 C76 1.406(19)
C81 C86 1.373(16)
C81 C82 1.392(15)
C82 C83 1.384(15)
C83 C84 1.376(19)
C84 C85 1.351(19)
C85 C86 1.429(16)
C101 C102 1.358(13)
C101 C106 1.377(13)
C102 F17 1.353(10)
C102 C103 1.382(13)
C103 F18 1.349(11)
C103 C104 1.378(13)
C104 C105 1.393(13)
C104 C111 1.485(13)
C105 F19 1.348(10)
C105 C106 1.390(13)
C106 F20 1.353(10)
C111 C116 1.382(13)
C111 C112 1.399(13)
C112 F21 1.328(11)
C112 C113 1.389(14)
C113 F22 1.344(11)
C113 C114 1.371(15)
C114 C115 1.388(14)
C114 Br3 1.861(10)
C115 F23 1.307(12)
C115 C116 1.390(14)
C116 F24 1.339(11)
C121 C122 1.383(14)
C121 C126 1.392(13)
C122 F25 1.362(11)
C122 C123 1.374(14)
C123 F26 1.356(11)
C123 C124 1.390(14)
C124 C125 1.384(13)
C124 C131 1.488(14)
C125 C126 1.356(14)
C125 F27 1.373(11)
C126 F28 1.347(11)
C131 C132 1.374(14)
C131 C136 1.383(15)
C132 F29 1.369(12)
C132 C133 1.377(16)
C133 F30 1.352(13)
C133 C134 1.382(17)
C134 C135 1.373(16)
C134 Br4 1.873(10)
C135 F31 1.351(13)
C135 C136 1.378(15)
C136 F32 1.320(12)
P3 C161 1.779(10)
P3 C151 1.815(11)
P3 C141 1.832(10)
P4 C181 1.798(12)
P4 C171 1.814(10)
P4 C142 1.843(10)
C141 C146 1.399(13)
C141 C142 1.420(14)
C142 C143 1.394(14)
C143 C144 1.379(14)
C144 C145 1.386(15)
C145 C146 1.367(14)
C151 C152 1.398(15)
C151 C156 1.404(14)
C152 C153 1.374(15)
C153 C154 1.357(17)
C154 C155 1.368(17)
C155 C156 1.392(16)
C161 C162 1.380(13)
C161 C166 1.404(13)
C162 C163 1.396(14)
C163 C164 1.383(16)
C164 C165 1.355(15)
C165 C166 1.392(14)
C171 C172 1.399(16)
C171 C176 1.406(15)
C172 C173 1.418(17)
C173 C174 1.37(2)
C174 C175 1.35(2)
C175 C176 1.354(16)
C181 C182 1.368(15)
C181 C186 1.396(17)
C182 C183 1.388(17)
C183 C184 1.344(19)
C184 C185 1.38(2)
C185 C186 1.40(2)
